data_4319813
loop_
_publ_author_name
'Ulrich Fekl'
'Rudi van Eldik'
'Chris Richardson'
'Ward T. Robinson'

_publ_contact_author
;
        Prof. Dr. Rudi van Eldik
        Institut f\"ur Anorganische Chemie
        Universit\"at Erlangen-N\"urnberg
        Egerlandstrasse 1
        91058 Erlangen
        Bundesrepublik Deutschland
;
_publ_contact_author_email
;
vaneldik@anorganik.chemie.uni-erlangen.de
;
_publ_contact_author_fax '(+49) (0)9131 852-7387'
_publ_contact_author_phone '(+49) (0)9131 852-7350'
_publ_section_title
;
 Bowl-Shaped and Highly Inert Bis(\m-hydroxo)platinum(II) Dimer
;
_journal_name_full 'Inorganic Chemistry'
_journal_page_first 3247
_journal_page_last 3251
_journal_paper_doi 10.1021/ic0009977
_journal_volume 40
_journal_year 2001
_chemical_formula_sum 'C16 H20 Cl2 N6 O8 Pt S2'
_chemical_formula_weight 754.49
_chemical_name_systematic
;
?
;
_space_group_IT_number 14
_symmetry_cell_setting monoclinic
_symmetry_space_group_name_Hall '-P 2ybc'
_symmetry_space_group_name_H-M 'P 1 21/c 1'
_atom_sites_solution_hydrogens geom
_atom_sites_solution_primary direct
_atom_sites_solution_secondary difmap
_audit_creation_method SHELXL-97
_cell_angle_alpha 90.00
_cell_angle_beta 90.012(5)
_cell_angle_gamma 90.00
_cell_formula_units_Z 4
_cell_length_a 9.252(3)
_cell_length_b 10.071(4)
_cell_length_c 25.987(10)
_cell_measurement_temperature 163(2)
_cell_volume 2421.4(16)
_computing_cell_refinement 'Bruker SMART'
_computing_data_collection 'Bruker SMART'
_computing_data_reduction 'Bruker SHELXTL'
_computing_molecular_graphics 'Bruker SHELXTL'
_computing_publication_material 'Bruker SHELXTL'
_computing_structure_refinement 'SHELXL-97 (Sheldrick, 1997)'
_computing_structure_solution 'SHELXS-97 (Sheldrick, 1990)'
_diffrn_ambient_temperature 163(2)
_diffrn_measured_fraction_theta_full 0.998
_diffrn_measured_fraction_theta_max 0.998
_diffrn_measurement_device_type 'CCD area detector'
_diffrn_measurement_method 'phi and omega scans'
_diffrn_radiation_monochromator graphite
_diffrn_radiation_source 'fine-focus sealed tube'
_diffrn_radiation_type MoK\a
_diffrn_radiation_wavelength 0.71073
_diffrn_reflns_av_R_equivalents 0.0385
_diffrn_reflns_av_sigmaI/netI 0.0297
_diffrn_reflns_limit_h_max 5
_diffrn_reflns_limit_h_min -10
_diffrn_reflns_limit_k_max 11
_diffrn_reflns_limit_k_min -11
_diffrn_reflns_limit_l_max 30
_diffrn_reflns_limit_l_min -30
_diffrn_reflns_number 27471
_diffrn_reflns_theta_full 25.00
_diffrn_reflns_theta_max 25.00
_diffrn_reflns_theta_min 2.17
_exptl_absorpt_coefficient_mu 6.244
_exptl_absorpt_correction_T_max 1.000
_exptl_absorpt_correction_T_min 0.890
_exptl_absorpt_correction_type multi-scan
_exptl_absorpt_process_details 'Blessing, Acta Cryst. (1995) A51 33-38'
_exptl_crystal_colour bright_yellow
_exptl_crystal_density_diffrn 2.070
_exptl_crystal_density_method 'not measured'
_exptl_crystal_description cube
_exptl_crystal_F_000 1464
_exptl_crystal_size_max 0.16
_exptl_crystal_size_mid 0.16
_exptl_crystal_size_min 0.12
_refine_diff_density_max 1.495
_refine_diff_density_min -1.439
_refine_diff_density_rms 0.119
_refine_ls_extinction_method none
_refine_ls_goodness_of_fit_ref 1.094
_refine_ls_hydrogen_treatment mixed
_refine_ls_matrix_type full
_refine_ls_number_parameters 318
_refine_ls_number_reflns 4230
_refine_ls_number_restraints 42
_refine_ls_restrained_S_all 1.119
_refine_ls_R_factor_all 0.0400
_refine_ls_R_factor_gt 0.0311
_refine_ls_shift/su_max 0.001
_refine_ls_shift/su_mean 0.000
_refine_ls_structure_factor_coef Fsqd
_refine_ls_weighting_details 'calc w=1/[\s^2^(Fo^2^)+(0.0503P)^2^+0.0000P] where P=(Fo^2^+2Fc^2^)/3'
_refine_ls_weighting_scheme calc
_refine_ls_wR_factor_gt 0.0808
_refine_ls_wR_factor_ref 0.0829
_reflns_number_gt 3487
_reflns_number_total 4230
_reflns_threshold_expression >2sigma(I)
_cod_data_source_file ic0009977_2.cif
_cod_data_source_block uf92
_cod_depositor_comments
;
The following automatic conversions were performed:

'_symmetry_cell_setting' value 'Monoclinic' changed to 'monoclinic'
according to the built-in table from CIF Core dictionary named
'cif_core.dic' version 2.4.1 from 2010-06-29.

Automatic conversion script
Id: cif_fix_values 1646 2011-03-28 12:23:43Z adriana 
;
_cod_original_cell_volume 2421.3(15)
_cod_database_code 4319813

loop_
_symmetry_equiv_pos_as_xyz
'x, y, z'
'-x, y+1/2, -z+1/2'
'-x, -y, -z'
'x, -y-1/2, z-1/2'

loop_
_atom_site_label
_atom_site_type_symbol
_atom_site_fract_x
_atom_site_fract_y
_atom_site_fract_z
_atom_site_U_iso_or_equiv
_atom_site_adp_type
_atom_site_occupancy
_atom_site_symmetry_multiplicity
_atom_site_calc_flag
_atom_site_refinement_flags
_atom_site_disorder_assembly
_atom_site_disorder_group
Pt1 Pt 0.35406(2) 0.19963(2) 0.851167(9) 0.02813(10) Uani 1 1 d . . .
Cl1 Cl 0.08381(16) 0.85795(16) 0.83864(6) 0.0362(4) Uani 1 1 d D . .
O1 O -0.0369(7) 0.7852(6) 0.8259(4) 0.131(4) Uani 1 1 d D . .
O2 O 0.1530(8) 0.9143(7) 0.7953(3) 0.111(3) Uani 1 1 d D . .
O3 O 0.1850(7) 0.7815(6) 0.8660(2) 0.089(2) Uani 1 1 d D . .
O4 O 0.0402(6) 0.9687(5) 0.8703(2) 0.0740(17) Uani 1 1 d D . .
Cl2 Cl 0.6887(2) 0.43662(16) 0.90251(6) 0.0449(4) Uani 1 1 d D . .
O5 O 0.6453(15) 0.5090(9) 0.8622(3) 0.239(8) Uani 1 1 d D . .
O6 O 0.5991(6) 0.4487(6) 0.9445(2) 0.0764(17) Uani 1 1 d D . .
O7 O 0.7036(6) 0.3041(5) 0.8845(2) 0.0648(16) Uani 1 1 d D . .
O8 O 0.8274(8) 0.4720(12) 0.9186(4) 0.236(8) Uani 1 1 d D . .
S1 S 0.39503(17) 0.11657(17) 0.77039(6) 0.0380(4) Uani 1 1 d . . .
S2 S 0.24948(18) 0.37476(17) 0.80836(7) 0.0421(4) Uani 1 1 d . . .
N1 N 0.4475(5) 0.0392(5) 0.89076(19) 0.0287(11) Uani 1 1 d . . .
N2 N 0.2777(5) 0.2369(5) 0.9260(2) 0.0320(12) Uani 1 1 d . . .
N3 N 0.6096(6) 0.2928(5) 0.7673(2) 0.0418(14) Uani 1 1 d . . .
H3A H 0.6796 0.3359 0.7516 0.050 Uiso 1 1 calc R . .
H3B H 0.5918 0.3081 0.8001 0.050 Uiso 1 1 calc R . .
N4 N 0.5580(6) 0.1823(5) 0.6930(2) 0.0454(15) Uani 1 1 d . . .
H4A H 0.6278 0.2252 0.6771 0.054 Uiso 1 1 calc R . .
H4B H 0.5056 0.1238 0.6761 0.054 Uiso 1 1 calc R . .
N5 N -0.0036(7) 0.4836(5) 0.8143(2) 0.0543(17) Uani 1 1 d . . .
H5A H -0.0969 0.4865 0.8208 0.065 Uiso 1 1 calc R . .
H5B H 0.0412 0.5546 0.8028 0.065 Uiso 1 1 calc R . .
N6 N 0.0026(6) 0.2655(6) 0.8392(2) 0.0486(16) Uani 1 1 d . . .
H6A H -0.0907 0.2682 0.8457 0.058 Uiso 1 1 calc R . .
H6B H 0.0514 0.1916 0.8443 0.058 Uiso 1 1 calc R . .
C2 C 0.5530(7) -0.0419(7) 0.8784(3) 0.0430(17) Uani 1 1 d . . .
C3 C 0.5698(9) -0.1637(7) 0.9059(3) 0.053(2) Uani 1 1 d . . .
H3 H 0.6456 -0.2225 0.8964 0.063 Uiso 1 1 calc R . .
C4 C 0.4814(9) -0.1979(7) 0.9451(3) 0.059(2) Uani 1 1 d . . .
H4 H 0.4902 -0.2821 0.9612 0.071 Uiso 1 1 calc R . .
C4A C 0.3762(8) -0.1069(7) 0.9615(3) 0.0448(17) Uani 1 1 d . . .
C5 C 0.2832(10) -0.1236(9) 1.0056(3) 0.066(3) Uani 1 1 d . . .
H5 H 0.2864 -0.2051 1.0240 0.079 Uiso 1 1 calc R . .
C6 C 0.1927(9) -0.0288(9) 1.0216(3) 0.055(2) Uani 1 1 d . . .
H6 H 0.1304 -0.0451 1.0500 0.066 Uiso 1 1 calc R . .
C6A C 0.1893(7) 0.0955(8) 0.9964(3) 0.0493(19) Uani 1 1 d . . .
C7 C 0.1122(8) 0.2070(9) 1.0153(3) 0.058(2) Uani 1 1 d . . .
H7 H 0.0494 0.1982 1.0440 0.069 Uiso 1 1 calc R . .
C8 C 0.1288(7) 0.3257(9) 0.9921(3) 0.053(2) Uani 1 1 d . . .
H8 H 0.0805 0.4006 1.0062 0.064 Uiso 1 1 calc R . .
C9 C 0.2143(7) 0.3437(7) 0.9480(2) 0.0377(15) Uani 1 1 d . . .
C2' C 0.6607(7) -0.0090(7) 0.8368(3) 0.0479(18) Uani 1 1 d . . .
H2'1 H 0.6369 -0.0590 0.8055 0.072 Uiso 1 1 calc R . .
H2'2 H 0.7581 -0.0330 0.8483 0.072 Uiso 1 1 calc R . .
H2'3 H 0.6570 0.0863 0.8293 0.072 Uiso 1 1 calc R . .
C9' C 0.2389(8) 0.4803(7) 0.9286(3) 0.052(2) Uani 1 1 d . . .
H9'1 H 0.3194 0.4798 0.9041 0.077 Uiso 1 1 calc R . .
H9'2 H 0.2622 0.5390 0.9575 0.077 Uiso 1 1 calc R . .
H9'3 H 0.1513 0.5122 0.9113 0.077 Uiso 1 1 calc R . .
C10A C 0.2717(6) 0.1165(7) 0.9517(2) 0.0343(15) Uani 1 1 d . . .
C10B C 0.3636(7) 0.0138(6) 0.9335(2) 0.0362(15) Uani 1 1 d . . .
C11 C 0.0693(7) 0.3721(6) 0.8220(3) 0.0380(15) Uani 1 1 d . . .
C12 C 0.5318(7) 0.2056(6) 0.7420(2) 0.0322(14) Uani 1 1 d . . .

loop_
_atom_site_aniso_label
_atom_site_aniso_U_11
_atom_site_aniso_U_22
_atom_site_aniso_U_33
_atom_site_aniso_U_23
_atom_site_aniso_U_13
_atom_site_aniso_U_12
Pt1 0.02925(14) 0.02656(14) 0.02858(15) 0.00083(10) 0.00389(9) -0.00162(10)
Cl1 0.0332(8) 0.0344(8) 0.0410(9) 0.0012(7) 0.0063(7) 0.0010(6)
O1 0.063(4) 0.052(4) 0.278(12) -0.044(5) -0.026(6) -0.009(3)
O2 0.129(6) 0.106(6) 0.099(5) 0.014(5) 0.058(5) 0.011(5)
O3 0.103(5) 0.090(5) 0.075(5) 0.002(4) -0.018(4) 0.055(4)
O4 0.079(4) 0.051(3) 0.092(5) -0.012(3) 0.019(3) 0.009(3)
Cl2 0.0620(11) 0.0366(9) 0.0363(9) -0.0036(7) 0.0014(8) -0.0053(8)
O5 0.52(2) 0.132(8) 0.064(5) 0.032(5) 0.025(9) 0.214(12)
O6 0.089(4) 0.082(4) 0.058(4) -0.006(3) 0.022(3) 0.019(3)
O7 0.083(4) 0.050(3) 0.061(4) -0.007(3) 0.010(3) 0.011(3)
O8 0.117(7) 0.334(16) 0.255(13) -0.248(13) 0.073(8) -0.116(9)
S1 0.0413(9) 0.0388(10) 0.0340(9) -0.0069(7) 0.0062(7) -0.0063(7)
S2 0.0468(10) 0.0355(10) 0.0441(10) 0.0130(8) 0.0079(8) 0.0022(7)
N1 0.029(3) 0.026(3) 0.031(3) 0.000(2) -0.004(2) -0.001(2)
N2 0.025(3) 0.039(3) 0.032(3) -0.003(2) -0.001(2) -0.004(2)
N3 0.043(3) 0.046(4) 0.036(3) 0.003(3) 0.012(3) -0.012(3)
N4 0.056(4) 0.044(4) 0.035(3) 0.004(3) 0.015(3) 0.000(3)
N5 0.065(4) 0.025(3) 0.073(5) 0.005(3) 0.004(3) 0.016(3)
N6 0.042(3) 0.030(3) 0.074(5) 0.009(3) -0.003(3) 0.007(3)
C2 0.044(4) 0.036(4) 0.049(4) -0.010(3) -0.018(3) -0.003(3)
C3 0.058(5) 0.030(4) 0.069(6) -0.005(4) -0.039(4) 0.013(3)
C4 0.081(6) 0.033(4) 0.064(6) 0.011(4) -0.036(5) -0.010(4)
C4A 0.055(4) 0.036(4) 0.044(4) 0.011(3) -0.020(3) -0.012(3)
C5 0.092(7) 0.062(6) 0.045(5) 0.031(4) -0.030(5) -0.043(5)
C6 0.066(5) 0.072(6) 0.027(4) 0.010(4) -0.010(4) -0.034(5)
C6A 0.042(4) 0.076(6) 0.030(4) 0.001(4) -0.001(3) -0.025(4)
C7 0.044(4) 0.101(7) 0.028(4) -0.010(4) 0.006(3) -0.011(4)
C8 0.038(4) 0.083(6) 0.037(4) -0.017(4) 0.002(3) 0.009(4)
C9 0.037(4) 0.043(4) 0.034(4) -0.006(3) -0.002(3) 0.001(3)
C2' 0.037(4) 0.048(4) 0.058(5) -0.015(4) -0.002(3) 0.011(3)
C9' 0.054(5) 0.053(5) 0.048(5) -0.021(4) -0.015(4) 0.012(4)
C10A 0.032(3) 0.043(4) 0.027(3) 0.001(3) -0.008(3) -0.011(3)
C10B 0.041(4) 0.034(4) 0.033(4) 0.001(3) -0.012(3) -0.010(3)
C11 0.046(4) 0.033(4) 0.036(4) 0.003(3) 0.000(3) 0.004(3)
C12 0.034(3) 0.033(4) 0.030(3) 0.006(3) 0.005(3) 0.006(3)

loop_
_atom_type_symbol
_atom_type_description
_atom_type_scat_dispersion_real
_atom_type_scat_dispersion_imag
_atom_type_scat_source
C C 0.0033 0.0016 'International Tables Vol C Tables 4.2.6.8 and 6.1.1.4'
H H 0.0000 0.0000 'International Tables Vol C Tables 4.2.6.8 and 6.1.1.4'
N N 0.0061 0.0033 'International Tables Vol C Tables 4.2.6.8 and 6.1.1.4'
O O 0.0106 0.0060 'International Tables Vol C Tables 4.2.6.8 and 6.1.1.4'
S S 0.1246 0.1234 'International Tables Vol C Tables 4.2.6.8 and 6.1.1.4'
Cl Cl 0.1484 0.1585 'International Tables Vol C Tables 4.2.6.8 and 6.1.1.4'
Pt Pt -1.7033 8.3905 'International Tables Vol C Tables 4.2.6.8 and 6.1.1.4'

loop_
_geom_angle_atom_site_label_1
_geom_angle_atom_site_label_2
_geom_angle_atom_site_label_3
_geom_angle
_geom_angle_site_symmetry_1
_geom_angle_site_symmetry_3
_geom_angle_publ_flag
N1 Pt1 N2 79.8(2) . . ?
N1 Pt1 S1 95.73(14) . . ?
N2 Pt1 S1 165.45(14) . . ?
N1 Pt1 S2 179.36(14) . . ?
N2 Pt1 S2 99.74(15) . . ?
S1 Pt1 S2 84.63(7) . . ?
O1 Cl1 O3 111.7(4) . . ?
O1 Cl1 O2 113.0(5) . . ?
O3 Cl1 O2 108.8(4) . . ?
O1 Cl1 O4 108.7(4) . . ?
O3 Cl1 O4 108.7(4) . . ?
O2 Cl1 O4 105.7(4) . . ?
O5 Cl2 O6 113.1(5) . . ?
O5 Cl2 O8 111.8(7) . . ?
O6 Cl2 O8 107.1(4) . . ?
O5 Cl2 O7 106.4(5) . . ?
O6 Cl2 O7 113.7(4) . . ?
O8 Cl2 O7 104.4(5) . . ?
C12 S1 Pt1 109.0(2) . . ?
C11 S2 Pt1 107.4(2) . . ?
C2 N1 C10B 120.0(6) . . ?
C2 N1 Pt1 131.7(5) . . ?
C10B N1 Pt1 107.8(4) . . ?
C9 N2 C10A 118.4(5) . . ?
C9 N2 Pt1 132.7(5) . . ?
C10A N2 Pt1 107.6(4) . . ?
N1 C2 C3 119.5(7) . . ?
N1 C2 C2' 122.0(6) . . ?
C3 C2 C2' 118.4(7) . . ?
C4 C3 C2 122.0(7) . . ?
C3 C4 C4A 119.0(7) . . ?
C4 C4A C10B 117.3(7) . . ?
C4 C4A C5 125.4(7) . . ?
C10B C4A C5 117.2(7) . . ?
C6 C5 C4A 122.5(7) . . ?
C5 C6 C6A 120.2(7) . . ?
C10A C6A C6 120.3(8) . . ?
C10A C6A C7 116.1(7) . . ?
C6 C6A C7 123.6(7) . . ?
C8 C7 C6A 119.4(7) . . ?
C7 C8 C9 122.9(7) . . ?
N2 C9 C8 119.1(7) . . ?
N2 C9 C9' 121.9(6) . . ?
C8 C9 C9' 118.9(7) . . ?
N2 C10A C6A 123.5(6) . . ?
N2 C10A C10B 117.0(5) . . ?
C6A C10A C10B 119.3(6) . . ?
N1 C10B C10A 118.0(5) . . ?
N1 C10B C4A 121.7(6) . . ?
C10A C10B C4A 120.1(6) . . ?
N6 C11 N5 120.2(6) . . ?
N6 C11 S2 122.8(5) . . ?
N5 C11 S2 117.0(5) . . ?
N3 C12 N4 120.3(6) . . ?
N3 C12 S1 122.5(5) . . ?
N4 C12 S1 117.2(5) . . ?

loop_
_geom_bond_atom_site_label_1
_geom_bond_atom_site_label_2
_geom_bond_distance
_geom_bond_site_symmetry_2
_geom_bond_publ_flag
Pt1 N1 2.102(5) . ?
Pt1 N2 2.103(5) . ?
Pt1 S1 2.2913(18) . ?
Pt1 S2 2.2986(18) . ?
Cl1 O1 1.376(6) . ?
Cl1 O3 1.405(5) . ?
Cl1 O2 1.414(6) . ?
Cl1 O4 1.444(5) . ?
Cl2 O5 1.339(6) . ?
Cl2 O6 1.375(5) . ?
Cl2 O8 1.396(7) . ?
Cl2 O7 1.421(5) . ?
S1 C12 1.718(6) . ?
S2 C11 1.704(7) . ?
N1 C2 1.312(8) . ?
N1 C10B 1.379(8) . ?
N2 C9 1.351(8) . ?
N2 C10A 1.384(8) . ?
N3 C12 1.312(8) . ?
N4 C12 1.317(8) . ?
N5 C11 1.325(8) . ?
N6 C11 1.317(8) . ?
C2 C3 1.429(10) . ?
C2 C2' 1.508(10) . ?
C3 C4 1.350(11) . ?
C4 C4A 1.403(11) . ?
C4A C10B 1.422(9) . ?
C4A C5 1.443(11) . ?
C5 C6 1.335(12) . ?
C6 C6A 1.413(11) . ?
C6A C10A 1.407(9) . ?
C6A C7 1.418(11) . ?
C7 C8 1.348(11) . ?
C8 C9 1.405(9) . ?
C9 C9' 1.483(10) . ?
C10A C10B 1.420(9) . ?

loop_
_geom_torsion_atom_site_label_1
_geom_torsion_atom_site_label_2
_geom_torsion_atom_site_label_3
_geom_torsion_atom_site_label_4
_geom_torsion
_geom_torsion_site_symmetry_1
_geom_torsion_site_symmetry_2
_geom_torsion_site_symmetry_3
_geom_torsion_site_symmetry_4
_geom_torsion_publ_flag
N1 Pt1 S1 C12 -107.1(3) . . . . ?
N2 Pt1 S1 C12 -178.2(6) . . . . ?
S2 Pt1 S1 C12 73.5(2) . . . . ?
N1 Pt1 S2 C11 -10(13) . . . . ?
N2 Pt1 S2 C11 -52.8(3) . . . . ?
S1 Pt1 S2 C11 113.2(3) . . . . ?
N2 Pt1 N1 C2 -163.5(6) . . . . ?
S1 Pt1 N1 C2 30.5(5) . . . . ?
S2 Pt1 N1 C2 154(13) . . . . ?
N2 Pt1 N1 C10B 25.4(4) . . . . ?
S1 Pt1 N1 C10B -140.7(4) . . . . ?
S2 Pt1 N1 C10B -17(13) . . . . ?
N1 Pt1 N2 C9 166.7(6) . . . . ?
S1 Pt1 N2 C9 -120.2(7) . . . . ?
S2 Pt1 N2 C9 -13.7(6) . . . . ?
N1 Pt1 N2 C10A -26.6(4) . . . . ?
S1 Pt1 N2 C10A 46.5(8) . . . . ?
S2 Pt1 N2 C10A 153.0(3) . . . . ?
C10B N1 C2 C3 7.0(9) . . . . ?
Pt1 N1 C2 C3 -163.3(4) . . . . ?
C10B N1 C2 C2' -171.3(6) . . . . ?
Pt1 N1 C2 C2' 18.5(9) . . . . ?
N1 C2 C3 C4 -1.0(10) . . . . ?
C2' C2 C3 C4 177.4(7) . . . . ?
C2 C3 C4 C4A -4.5(11) . . . . ?
C3 C4 C4A C10B 3.8(10) . . . . ?
C3 C4 C4A C5 -173.9(7) . . . . ?
C4 C4A C5 C6 174.8(7) . . . . ?
C10B C4A C5 C6 -2.9(10) . . . . ?
C4A C5 C6 C6A -2.5(11) . . . . ?
C5 C6 C6A C10A 5.6(10) . . . . ?
C5 C6 C6A C7 -170.7(7) . . . . ?
C10A C6A C7 C8 -4.2(10) . . . . ?
C6 C6A C7 C8 172.2(7) . . . . ?
C6A C7 C8 C9 3.2(11) . . . . ?
C10A N2 C9 C8 -8.5(9) . . . . ?
Pt1 N2 C9 C8 157.1(5) . . . . ?
C10A N2 C9 C9' 168.1(6) . . . . ?
Pt1 N2 C9 C9' -26.4(9) . . . . ?
C7 C8 C9 N2 3.3(11) . . . . ?
C7 C8 C9 C9' -173.4(7) . . . . ?
C9 N2 C10A C6A 7.6(9) . . . . ?
Pt1 N2 C10A C6A -161.3(5) . . . . ?
C9 N2 C10A C10B -167.2(6) . . . . ?
Pt1 N2 C10A C10B 23.9(6) . . . . ?
C6 C6A C10A N2 -177.7(6) . . . . ?
C7 C6A C10A N2 -1.2(9) . . . . ?
C6 C6A C10A C10B -3.0(9) . . . . ?
C7 C6A C10A C10B 173.5(6) . . . . ?
C2 N1 C10B C10A 167.1(5) . . . . ?
Pt1 N1 C10B C10A -20.6(6) . . . . ?
C2 N1 C10B C4A -7.7(9) . . . . ?
Pt1 N1 C10B C4A 164.6(5) . . . . ?
N2 C10A C10B N1 -2.4(8) . . . . ?
C6A C10A C10B N1 -177.4(5) . . . . ?
N2 C10A C10B C4A 172.5(5) . . . . ?
C6A C10A C10B C4A -2.5(9) . . . . ?
C4 C4A C10B N1 2.2(9) . . . . ?
C5 C4A C10B N1 -179.9(6) . . . . ?
C4 C4A C10B C10A -172.5(6) . . . . ?
C5 C4A C10B C10A 5.4(9) . . . . ?
Pt1 S2 C11 N6 -19.7(7) . . . . ?
Pt1 S2 C11 N5 160.5(5) . . . . ?
Pt1 S1 C12 N3 8.9(6) . . . . ?
Pt1 S1 C12 N4 -171.9(4) . . . . ?
